data_7051769
loop_
_publ_author_name
'Wei, Qiao-Hua'
'Argent, Stephen P.'
'Adams, Harry'
'Ward, Michael D.'

_publ_section_title
;
 Post-coordination functionalisation of pyrazolyl-based ligands as a
 route to polynuclear complexes based on an inert RuIIN6 core
;
_journal_issue 1
_journal_name_full 'New Journal of Chemistry'
_journal_page_first 73
_journal_paper_doi 10.1039/b708572a
_journal_volume 32
_journal_year 2008
_chemical_formula_sum 'C86 H78 N24 O10 Ru'
_chemical_formula_weight 1708.79
_chemical_name_systematic
;
?
;
_space_group_IT_number 82
_symmetry_cell_setting tetragonal
_symmetry_space_group_name_Hall 'I -4'
_symmetry_space_group_name_H-M 'I -4'
_atom_sites_solution_hydrogens geom
_atom_sites_solution_primary direct
_atom_sites_solution_secondary difmap
_audit_creation_method SHELXL-97
_cell_angle_alpha 90.00
_cell_angle_beta 90.00
_cell_angle_gamma 90.00
_cell_formula_units_Z 2
_cell_length_a 16.7252(5)
_cell_length_b 16.7252(5)
_cell_length_c 16.1385(10)
_cell_measurement_temperature 150(2)
_cell_volume 4514.5(3)
_computing_structure_refinement 'SHELXL-97 (Sheldrick, 1997)'
_computing_structure_solution 'SHELXS-97 (Sheldrick, 1990)'
_diffrn_ambient_temperature 150(2)
_diffrn_measured_fraction_theta_full 0.995
_diffrn_measured_fraction_theta_max 0.995
_diffrn_measurement_device_type 'Bruker APEX-2 CCD area detector'
_diffrn_measurement_method 'phi and omega scans'
_diffrn_radiation_monochromator graphite
_diffrn_radiation_source 'fine-focus sealed tube'
_diffrn_radiation_type MoK\a
_diffrn_radiation_wavelength 0.71073
_diffrn_reflns_av_R_equivalents 0.0315
_diffrn_reflns_av_sigmaI/netI 0.0258
_diffrn_reflns_limit_h_max 25
_diffrn_reflns_limit_h_min -22
_diffrn_reflns_limit_k_max 25
_diffrn_reflns_limit_k_min -25
_diffrn_reflns_limit_l_max 24
_diffrn_reflns_limit_l_min -23
_diffrn_reflns_number 62954
_diffrn_reflns_theta_full 32.68
_diffrn_reflns_theta_max 32.68
_diffrn_reflns_theta_min 1.72
_exptl_absorpt_coefficient_mu 0.242
_exptl_absorpt_correction_T_max 0.96
_exptl_absorpt_correction_T_min 0.91
_exptl_absorpt_correction_type multi-scan
_exptl_absorpt_process_details sadabs
_exptl_crystal_colour orange
_exptl_crystal_density_diffrn 1.257
_exptl_crystal_density_method 'not measured'
_exptl_crystal_description block
_exptl_crystal_F_000 1772
_exptl_crystal_size_max 0.37
_exptl_crystal_size_mid 0.25
_exptl_crystal_size_min 0.16
_refine_diff_density_max 1.026
_refine_diff_density_min -0.334
_refine_diff_density_rms 0.133
_refine_ls_abs_structure_details 'Flack H D (1983), Acta Cryst. A39, 876-881'
_refine_ls_abs_structure_Flack 0.01(3)
_refine_ls_extinction_method none
_refine_ls_goodness_of_fit_ref 1.072
_refine_ls_hydrogen_treatment constr
_refine_ls_matrix_type full
_refine_ls_number_parameters 249
_refine_ls_number_reflns 8235
_refine_ls_number_restraints 0
_refine_ls_restrained_S_all 1.072
_refine_ls_R_factor_all 0.0616
_refine_ls_R_factor_gt 0.0582
_refine_ls_shift/su_max 0.000
_refine_ls_shift/su_mean 0.000
_refine_ls_structure_factor_coef Fsqd
_refine_ls_weighting_details 'calc w=1/[\s^2^(Fo^2^)+(0.1162P)^2^+0.0000P] where P=(Fo^2^+2Fc^2^)/3'
_refine_ls_weighting_scheme calc
_refine_ls_wR_factor_gt 0.1496
_refine_ls_wR_factor_ref 0.1532
_reflns_number_gt 7779
_reflns_number_total 8235
_reflns_threshold_expression >2sigma(I)
_cod_data_source_file b708572a.txt
_cod_data_source_block RuL1
_cod_original_sg_symbol_H-M I-4
_cod_database_code 7051769

loop_
_symmetry_equiv_pos_as_xyz
'x, y, z'
'y, -x, -z'
'-x, -y, z'
'-y, x, -z'
'x+1/2, y+1/2, z+1/2'
'y+1/2, -x+1/2, -z+1/2'
'-x+1/2, -y+1/2, z+1/2'
'-y+1/2, x+1/2, -z+1/2'

loop_
_atom_site_label
_atom_site_type_symbol
_atom_site_fract_x
_atom_site_fract_y
_atom_site_fract_z
_atom_site_U_iso_or_equiv
_atom_site_adp_type
_atom_site_occupancy
_atom_site_symmetry_multiplicity
_atom_site_calc_flag
_atom_site_refinement_flags
_atom_site_disorder_assembly
_atom_site_disorder_group
Ru1 Ru 0.0000 1.0000 1.0000 0.02924(8) Uani 1 4 d S . .
N11 N 0.1773(4) 0.6507(4) 0.6668(4) 0.1012(14) Uani 1 1 d . . .
C12 C 0.2166(3) 0.6175(2) 0.7316(3) 0.0744(12) Uani 1 1 d . . .
C13 C 0.2087(4) 0.5387(3) 0.7482(6) 0.105(2) Uani 1 1 d . . .
H13 H 0.2360 0.5150 0.7920 0.125 Uiso 1 1 calc R . .
C14 C 0.1560(4) 0.4921(4) 0.6950(6) 0.114(3) Uani 1 1 d . . .
H14 H 0.1494 0.4376 0.7039 0.137 Uiso 1 1 calc R . .
C15 C 0.1183(6) 0.5278(7) 0.6348(7) 0.139(3) Uani 1 1 d . . .
H15 H 0.0838 0.4980 0.6017 0.167 Uiso 1 1 calc R . .
C16 C 0.1282(9) 0.6117(6) 0.6178(8) 0.171(5) Uani 1 1 d . . .
H16 H 0.1014 0.6369 0.5746 0.205 Uiso 1 1 calc R . .
N21 N 0.28454(18) 0.74406(17) 0.7510(2) 0.0585(7) Uani 1 1 d . . .
N22 N 0.3350(2) 0.7779(2) 0.8081(3) 0.0720(9) Uani 1 1 d . . .
C23 C 0.3484(3) 0.7266(5) 0.8730(3) 0.097(2) Uani 1 1 d . . .
H23 H 0.3807 0.7370 0.9187 0.116 Uiso 1 1 calc R . .
C24 C 0.3091(4) 0.6621(3) 0.8605(3) 0.0875(17) Uani 1 1 d . . .
H24 H 0.3066 0.6176 0.8950 0.105 Uiso 1 1 calc R . .
C25 C 0.2692(2) 0.6724(2) 0.7815(2) 0.0611(8) Uani 1 1 d . . .
C31 C 0.3676(3) 0.8579(3) 0.7931(5) 0.105(2) Uani 1 1 d . . .
H31A H 0.3794 0.8636 0.7345 0.126 Uiso 1 1 calc R . .
H31B H 0.4175 0.8635 0.8232 0.126 Uiso 1 1 calc R . .
C32 C 0.3112(3) 0.9240(3) 0.8192(4) 0.0794(14) Uani 1 1 d . . .
C33 C 0.3120(2) 0.9437(3) 0.9081(3) 0.0780(13) Uani 1 1 d . . .
H33 H 0.3439 0.9161 0.9456 0.094 Uiso 1 1 calc R . .
C34 C 0.2626(2) 1.0057(2) 0.9325(3) 0.0650(9) Uani 1 1 d . . .
H34 H 0.2624 1.0208 0.9880 0.078 Uiso 1 1 calc R . .
C35 C 0.21309(18) 1.04638(17) 0.87731(19) 0.0487(6) Uani 1 1 d . . .
C36 C 0.2119(3) 1.0226(2) 0.7944(2) 0.0649(10) Uani 1 1 d . . .
H36 H 0.1780 1.0484 0.7573 0.078 Uiso 1 1 calc R . .
C37 C 0.2608(3) 0.9608(3) 0.7665(3) 0.0757(15) Uani 1 1 d . . .
H37 H 0.2586 0.9449 0.7113 0.091 Uiso 1 1 calc R . .
C38 C 0.16291(19) 1.11764(18) 0.9029(2) 0.0465(6) Uani 1 1 d . . .
H38A H 0.1891 1.1664 0.8851 0.056 Uiso 1 1 calc R . .
H38B H 0.1113 1.1148 0.8757 0.056 Uiso 1 1 calc R . .
N41 N 0.09787(11) 1.07199(11) 1.03014(13) 0.0331(3) Uani 1 1 d . . .
N42 N 0.15116(11) 1.12012(11) 0.9920(2) 0.0398(5) Uani 1 1 d . . .
C43 C 0.19891(16) 1.15758(17) 1.0481(2) 0.0496(6) Uani 1 1 d . . .
H43 H 0.2405 1.1926 1.0358 0.060 Uiso 1 1 calc R . .
C44 C 0.17551(17) 1.13513(19) 1.1251(2) 0.0470(6) Uani 1 1 d . . .
H44 H 0.1967 1.1516 1.1756 0.056 Uiso 1 1 calc R . .
C45 C 0.11173(14) 1.08111(15) 1.11191(15) 0.0384(4) Uani 1 1 d . . .
N51 N 0.0000 1.0000 1.12606(13) 0.0333(4) Uani 1 2 d S . .
C52 C 0.05738(15) 1.03933(16) 1.16782(15) 0.0400(4) Uani 1 1 d . . .
C53 C 0.0609(2) 1.0398(2) 1.25416(18) 0.0550(7) Uani 1 1 d . . .
H53 H 0.1020 1.0656 1.2823 0.066 Uiso 1 1 calc R . .
C54 C 0.0000 1.0000 1.29641(19) 0.0651(11) Uani 1 2 d S . .
H54 H 0.0000 1.0000 1.3540 0.078 Uiso 1 2 calc SR . .
O100 O 0.3157 1.2810 0.91267(19) 0.134(4) Uiso 0.50 1 d PR . .
O101 O 0.0601 0.3515 0.48854(19) 0.347(16) Uiso 0.50 1 d PR . .

loop_
_atom_site_aniso_label
_atom_site_aniso_U_11
_atom_site_aniso_U_22
_atom_site_aniso_U_33
_atom_site_aniso_U_23
_atom_site_aniso_U_13
_atom_site_aniso_U_12
Ru1 0.02989(9) 0.02989(9) 0.02795(12) 0.000 0.000 0.000
N11 0.118(4) 0.098(3) 0.087(3) 0.001(3) -0.005(3) -0.005(3)
C12 0.063(2) 0.0603(19) 0.100(3) -0.007(2) 0.035(2) 0.0018(15)
C13 0.075(3) 0.056(2) 0.183(7) 0.013(3) 0.033(4) 0.001(2)
C14 0.100(4) 0.069(3) 0.173(8) -0.006(4) 0.054(5) -0.010(3)
C15 0.110(6) 0.160(9) 0.148(8) -0.022(7) 0.028(6) -0.032(6)
C16 0.218(12) 0.113(7) 0.183(11) 0.001(7) -0.086(10) -0.029(7)
N21 0.0560(14) 0.0532(13) 0.0663(17) -0.0080(12) 0.0217(12) 0.0078(10)
N22 0.0617(17) 0.076(2) 0.078(2) -0.0300(17) 0.0218(15) 0.0068(14)
C23 0.071(3) 0.167(6) 0.053(2) -0.028(3) 0.0086(18) 0.007(3)
C24 0.110(4) 0.082(3) 0.071(3) 0.023(2) 0.037(3) 0.040(3)
C25 0.0624(18) 0.0594(17) 0.0615(18) 0.0000(14) 0.0215(15) 0.0128(14)
C31 0.077(3) 0.082(3) 0.156(6) -0.062(3) 0.065(3) -0.021(2)
C32 0.062(2) 0.076(2) 0.101(3) -0.041(2) 0.042(2) -0.0145(18)
C33 0.0552(18) 0.079(3) 0.100(3) -0.042(2) 0.0011(19) 0.0138(17)
C34 0.0544(16) 0.068(2) 0.073(2) -0.0305(18) 0.0062(15) 0.0107(14)
C35 0.0501(13) 0.0448(12) 0.0512(14) -0.0093(10) 0.0212(11) -0.0149(10)
C36 0.087(2) 0.0564(16) 0.0510(17) -0.0082(13) 0.0302(16) -0.0297(16)
C37 0.090(3) 0.073(2) 0.064(2) -0.0225(19) 0.040(2) -0.038(2)
C38 0.0501(14) 0.0386(12) 0.0508(15) 0.0023(11) 0.0158(12) -0.0091(10)
N41 0.0299(7) 0.0330(7) 0.0364(7) -0.0066(6) 0.0012(6) -0.0001(6)
N42 0.0363(7) 0.0338(7) 0.0494(14) -0.0098(10) 0.0047(10) -0.0039(5)
C43 0.0355(11) 0.0421(12) 0.0713(19) -0.0161(12) 0.0020(11) -0.0073(9)
C44 0.0374(12) 0.0486(14) 0.0550(16) -0.0196(12) -0.0072(11) -0.0010(10)
C45 0.0333(9) 0.0437(11) 0.0382(10) -0.0088(9) -0.0046(8) 0.0056(8)
N51 0.0359(19) 0.0359(19) 0.0280(8) 0.000 0.000 0.0086(18)
C52 0.0375(10) 0.0492(12) 0.0332(10) -0.0056(9) -0.0051(8) 0.0078(9)
C53 0.0595(16) 0.0706(19) 0.0350(12) -0.0075(12) -0.0103(11) 0.0039(14)
C54 0.086(5) 0.082(5) 0.0266(12) 0.000 0.000 -0.021(5)

loop_
_atom_type_symbol
_atom_type_description
_atom_type_scat_dispersion_real
_atom_type_scat_dispersion_imag
_atom_type_scat_source
C C 0.0033 0.0016 'International Tables Vol C Tables 4.2.6.8 and 6.1.1.4'
H H 0.0000 0.0000 'International Tables Vol C Tables 4.2.6.8 and 6.1.1.4'
N N 0.0061 0.0033 'International Tables Vol C Tables 4.2.6.8 and 6.1.1.4'
O O 0.0106 0.0060 'International Tables Vol C Tables 4.2.6.8 and 6.1.1.4'
Ru Ru -1.2594 0.8363 'International Tables Vol C Tables 4.2.6.8 and 6.1.1.4'

loop_
_geom_angle_atom_site_label_1
_geom_angle_atom_site_label_2
_geom_angle_atom_site_label_3
_geom_angle
_geom_angle_site_symmetry_1
_geom_angle_site_symmetry_3
_geom_angle_publ_flag
N51 Ru1 N51 180.0 2_467 . ?
N51 Ru1 N41 103.46(6) 2_467 . ?
N51 Ru1 N41 76.54(6) . . ?
N51 Ru1 N41 76.54(6) 2_467 4_667 ?
N51 Ru1 N41 103.46(6) . 4_667 ?
N41 Ru1 N41 93.11(3) . 4_667 ?
N51 Ru1 N41 103.46(6) 2_467 3_575 ?
N51 Ru1 N41 76.54(6) . 3_575 ?
N41 Ru1 N41 153.08(11) . 3_575 ?
N41 Ru1 N41 93.11(3) 4_667 3_575 ?
N51 Ru1 N41 76.54(6) 2_467 2_467 ?
N51 Ru1 N41 103.46(6) . 2_467 ?
N41 Ru1 N41 93.11(3) . 2_467 ?
N41 Ru1 N41 153.08(11) 4_667 2_467 ?
N41 Ru1 N41 93.11(3) 3_575 2_467 ?
C16 N11 C12 124.4(7) . . ?
C13 C12 N11 120.3(6) . . ?
C13 C12 C25 123.1(6) . . ?
N11 C12 C25 116.6(4) . . ?
C12 C13 C14 117.7(8) . . ?
C15 C14 C13 119.2(7) . . ?
C14 C15 C16 122.1(10) . . ?
N11 C16 C15 116.2(10) . . ?
C25 N21 N22 104.2(4) . . ?
N21 N22 C23 110.8(4) . . ?
N21 N22 C31 119.7(5) . . ?
C23 N22 C31 129.5(6) . . ?
C24 C23 N22 108.8(5) . . ?
C23 C24 C25 106.0(4) . . ?
N21 C25 C24 110.3(4) . . ?
N21 C25 C12 117.9(4) . . ?
C24 C25 C12 131.8(4) . . ?
N22 C31 C32 112.8(3) . . ?
C37 C32 C33 121.3(4) . . ?
C37 C32 C31 123.3(5) . . ?
C33 C32 C31 115.4(6) . . ?
C34 C33 C32 116.1(5) . . ?
C33 C34 C35 122.6(4) . . ?
C34 C35 C36 118.8(3) . . ?
C34 C35 C38 122.6(3) . . ?
C36 C35 C38 118.5(4) . . ?
C37 C36 C35 120.8(5) . . ?
C32 C37 C36 120.2(4) . . ?
N42 C38 C35 111.6(3) . . ?
C45 N41 N42 105.4(2) . . ?
C45 N41 Ru1 115.32(17) . . ?
N42 N41 Ru1 139.0(2) . . ?
N41 N42 C43 111.1(3) . . ?
N41 N42 C38 121.6(2) . . ?
C43 N42 C38 126.4(2) . . ?
C44 C43 N42 108.2(3) . . ?
C43 C44 C45 104.9(3) . . ?
N41 C45 C44 110.5(3) . . ?
N41 C45 C52 116.4(2) . . ?
C44 C45 C52 133.1(3) . . ?
C52 N51 C52 119.8(3) . 3_575 ?
C52 N51 Ru1 120.08(13) . . ?
C52 N51 Ru1 120.08(13) 3_575 . ?
N51 C52 C53 122.2(3) . . ?
N51 C52 C45 111.7(2) . . ?
C53 C52 C45 126.1(3) . . ?
C54 C53 C52 117.1(3) . . ?
C53 C54 C53 121.5(3) 3_575 . ?

loop_
_geom_bond_atom_site_label_1
_geom_bond_atom_site_label_2
_geom_bond_distance
_geom_bond_site_symmetry_2
_geom_bond_publ_flag
Ru1 N51 2.034(2) 2_467 ?
Ru1 N51 2.034(2) . ?
Ru1 N41 2.0894(19) . ?
Ru1 N41 2.0894(19) 4_667 ?
Ru1 N41 2.0894(19) 3_575 ?
Ru1 N41 2.0894(19) 2_467 ?
N11 C16 1.313(10) . ?
N11 C12 1.355(8) . ?
C12 C13 1.352(7) . ?
C12 C25 1.504(7) . ?
C13 C14 1.456(12) . ?
C14 C15 1.304(13) . ?
C15 C16 1.440(14) . ?
N21 C25 1.321(5) . ?
N21 N22 1.371(5) . ?
N22 C23 1.374(8) . ?
N22 C31 1.464(7) . ?
C23 C24 1.280(9) . ?
C24 C25 1.449(7) . ?
C31 C32 1.514(6) . ?
C32 C37 1.346(8) . ?
C32 C33 1.472(7) . ?
C33 C34 1.383(5) . ?
C34 C35 1.394(6) . ?
C35 C36 1.396(4) . ?
C35 C38 1.515(4) . ?
C36 C37 1.393(7) . ?
C38 N42 1.452(5) . ?
N41 C45 1.349(3) . ?
N41 N42 1.349(3) . ?
N42 C43 1.360(4) . ?
C43 C44 1.356(5) . ?
C44 C45 1.414(4) . ?
C45 C52 1.459(4) . ?
N51 C52 1.345(3) . ?
N51 C52 1.345(3) 3_575 ?
C52 C53 1.395(4) . ?
C53 C54 1.395(4) . ?
C54 C53 1.395(4) 3_575 ?
